data_7133668
loop_
_publ_author_name
'Singh, Sandhya'
'Dinesh, Shruthi'
'Yadav, Archana'
'Raje, Sakthi'
'Butcher, Ray J.'
'Sundararajan, Mahesh'
'Angamuthu, Raja'

_publ_section_title
;
 Direct observation of arene&#x22ef;sulphur dioxide interaction: role of
 metal ions in electronic modulation for binding and activation.
;
_journal_issue 79
_journal_name_full 'Chemical communications (Cambridge, England)'
_journal_page_first 11104
_journal_page_last 11107
_journal_paper_doi 10.1039/d4cc02329c
_journal_volume 60
_journal_year 2024
_chemical_formula_moiety 'C42 H28 N2 S2 Zn, 2(C H Cl3)'
_chemical_formula_sum 'C44 H30 Cl6 N2 S2 Zn'
_chemical_formula_weight 928.89
_space_group_crystal_system monoclinic
_space_group_IT_number 14
_space_group_name_Hall '-P 2yn'
_space_group_name_H-M_alt 'P 1 21/n 1'
_atom_sites_solution_hydrogens geom
_atom_sites_solution_primary dual
_atom_sites_solution_secondary difmap
_audit_creation_method SHELXL-2019/3
_audit_update_record
;
2024-08-26 deposited with the CCDC.	2024-09-03 downloaded from the CCDC.
;
_cell_angle_alpha 90
_cell_angle_beta 96.677(2)
_cell_angle_gamma 90
_cell_formula_units_Z 4
_cell_length_a 11.5194(8)
_cell_length_b 14.7126(9)
_cell_length_c 24.0486(15)
_cell_measurement_reflns_used 9855
_cell_measurement_temperature 100(2)
_cell_measurement_theta_max 28.179
_cell_measurement_theta_min 2.483
_cell_volume 4048.1(5)
_computing_cell_refinement 'SAINT V8.38A (Bruker, 2016)'
_computing_data_collection 'Bruker APEX-II CCD (Bruker, 2016)'
_computing_data_reduction 'SAINT V8.38A (Bruler, 2016)'
_computing_molecular_graphics 'Olex2 (Dolomanov et al., 2009)'
_computing_publication_material 'Olex2 (Dolomanov et al., 2009)'
_computing_structure_refinement 'SHELXL-2019/2 (Sheldrick, 2019)'
_computing_structure_solution 'ShelXT (Sheldrick, 2015)'
_diffrn_ambient_temperature 100(2)
_diffrn_measured_fraction_theta_full 0.998
_diffrn_measured_fraction_theta_max 0.998
_diffrn_measurement_device_type 'Bruker APEX-II CCD'
_diffrn_measurement_method '\f and \w scans'
_diffrn_radiation_type MoK\a
_diffrn_radiation_wavelength 0.71073
_diffrn_reflns_av_R_equivalents 0.0753
_diffrn_reflns_av_unetI/netI 0.0515
_diffrn_reflns_Laue_measured_fraction_full 0.998
_diffrn_reflns_Laue_measured_fraction_max 0.998
_diffrn_reflns_limit_h_max 15
_diffrn_reflns_limit_h_min -15
_diffrn_reflns_limit_k_max 19
_diffrn_reflns_limit_k_min 0
_diffrn_reflns_limit_l_max 32
_diffrn_reflns_limit_l_min 0
_diffrn_reflns_number 10041
_diffrn_reflns_point_group_measured_fraction_full 0.998
_diffrn_reflns_point_group_measured_fraction_max 0.998
_diffrn_reflns_theta_full 25.242
_diffrn_reflns_theta_max 28.303
_diffrn_reflns_theta_min 2.196
_exptl_absorpt_coefficient_mu 1.142
_exptl_absorpt_correction_T_max 0.7457
_exptl_absorpt_correction_T_min 0.6735
_exptl_absorpt_correction_type multi-scan
_exptl_absorpt_process_details 'SADABS-2016/2 (Bruker,2016/2) was used for ab'
_exptl_crystal_colour 'metallic light red'
_exptl_crystal_density_diffrn 1.524
_exptl_crystal_description block
_exptl_crystal_F_000 1888
_exptl_crystal_size_max 0.250
_exptl_crystal_size_mid 0.240
_exptl_crystal_size_min 0.220
_refine_diff_density_max 0.562
_refine_diff_density_min -0.531
_refine_diff_density_rms 0.086
_refine_ls_extinction_method none
_refine_ls_goodness_of_fit_ref 1.031
_refine_ls_hydrogen_treatment constr
_refine_ls_matrix_type full
_refine_ls_number_parameters 497
_refine_ls_number_reflns 10041
_refine_ls_number_restraints 0
_refine_ls_restrained_S_all 1.031
_refine_ls_R_factor_all 0.0639
_refine_ls_R_factor_gt 0.0442
_refine_ls_shift/su_max 0.001
_refine_ls_shift/su_mean 0.000
_refine_ls_structure_factor_coef Fsqd
_refine_ls_weighting_details 'w=1/[\s^2^(Fo^2^)+(0.0129P)^2^+9.9869P] where P=(Fo^2^+2Fc^2^)/3'
_refine_ls_weighting_scheme calc
_refine_ls_wR_factor_gt 0.0877
_refine_ls_wR_factor_ref 0.0995
_reflns_Friedel_coverage 0.000
_reflns_number_gt 8108
_reflns_number_total 10041
_reflns_threshold_expression 'I > 2\s(I)'
_cod_data_source_file d4cc02329c2.cif
_cod_data_source_block 3
_cod_depositor_comments 'Adding full bibliography for 7133667--7133670.cif.'
_cod_original_sg_symbol_H-M 'P 21/n'
_cod_database_code 7133668
_shelx_shelxl_version_number 2019/3
_shelx_space_group_comment
;
The symmetry employed for this shelxl refinement is uniquely defined
by the following loop, which should always be used as a source of
symmetry information in preference to the above space-group names.
They are only intended as comments.
;
_shelx_estimated_absorpt_t_min 0.763
_shelx_estimated_absorpt_t_max 0.787

loop_
_space_group_symop_operation_xyz
'x, y, z'
'-x+1/2, y+1/2, -z+1/2'
'-x, -y, -z'
'x-1/2, -y-1/2, z-1/2'

loop_
_atom_site_label
_atom_site_type_symbol
_atom_site_fract_x
_atom_site_fract_y
_atom_site_fract_z
_atom_site_U_iso_or_equiv
_atom_site_adp_type
_atom_site_occupancy
_atom_site_site_symmetry_order
_atom_site_calc_flag
_atom_site_refinement_flags_posn
_atom_site_refinement_flags_adp
_atom_site_refinement_flags_occupancy
_atom_site_disorder_assembly
_atom_site_disorder_group
Zn1 Zn 0.76565(3) 0.74777(2) 0.50355(2) 0.01354(8) Uani 1 1 d . . . . .
S1 S 0.82337(6) 0.80308(5) 0.42282(3) 0.01579(15) Uani 1 1 d . . . . .
N1 N 0.6555(2) 0.65897(16) 0.45477(10) 0.0136(5) Uani 1 1 d . . . . .
N2 N 0.7016(2) 0.84315(16) 0.55683(10) 0.0138(5) Uani 1 1 d . . . . .
C1 C 0.6363(3) 0.68569(19) 0.39715(12) 0.0144(6) Uani 1 1 d . . . . .
S2 S 0.87659(6) 0.69135(5) 0.58031(3) 0.01680(15) Uani 1 1 d . . . . .
C2 C 0.7093(2) 0.7521(2) 0.37835(12) 0.0145(5) Uani 1 1 d . . . . .
C3 C 0.6912(3) 0.7751(2) 0.32115(13) 0.0200(6) Uani 1 1 d . . . . .
H3 H 0.739432 0.819928 0.307029 0.024 Uiso 1 1 calc R U . . .
C4 C 0.6050(3) 0.7340(2) 0.28529(13) 0.0222(7) Uani 1 1 d . . . . .
H4 H 0.595591 0.749918 0.246742 0.027 Uiso 1 1 calc R U . . .
C5 C 0.5317(3) 0.6695(2) 0.30499(13) 0.0216(7) Uani 1 1 d . . . . .
H5 H 0.471985 0.641640 0.280123 0.026 Uiso 1 1 calc R U . . .
C6 C 0.5463(3) 0.6462(2) 0.36114(13) 0.0170(6) Uani 1 1 d . . . . .
H6 H 0.495272 0.603336 0.375175 0.020 Uiso 1 1 calc R U . . .
C7 C 0.6398(2) 0.57509(19) 0.46750(12) 0.0149(6) Uani 1 1 d . . . . .
H7 H 0.618364 0.532650 0.438336 0.018 Uiso 1 1 calc R U . . .
C8 C 0.6541(3) 0.54327(19) 0.52572(12) 0.0150(6) Uani 1 1 d . . . . .
C9 C 0.5945(3) 0.58578(19) 0.56655(12) 0.0153(6) Uani 1 1 d . . . . .
C10 C 0.5040(3) 0.6516(2) 0.55357(14) 0.0184(6) Uani 1 1 d . . . . .
H10 H 0.483582 0.669449 0.515733 0.022 Uiso 1 1 calc R U . . .
C11 C 0.4467(3) 0.6892(2) 0.59418(14) 0.0220(7) Uani 1 1 d . . . . .
H11 H 0.385733 0.731701 0.584307 0.026 Uiso 1 1 calc R U . . .
C12 C 0.4770(3) 0.6654(2) 0.65123(14) 0.0245(7) Uani 1 1 d . . . . .
H12 H 0.438293 0.693688 0.679447 0.029 Uiso 1 1 calc R U . . .
C13 C 0.5612(3) 0.6024(2) 0.66552(14) 0.0219(7) Uani 1 1 d . . . . .
H13 H 0.580634 0.586888 0.703827 0.026 Uiso 1 1 calc R U . . .
C14 C 0.6210(3) 0.5590(2) 0.62433(13) 0.0166(6) Uani 1 1 d . . . . .
C15 C 0.7035(3) 0.4904(2) 0.63806(13) 0.0180(6) Uani 1 1 d . . . . .
H15 H 0.723491 0.474770 0.676300 0.022 Uiso 1 1 calc R U . . .
C16 C 0.7573(3) 0.4445(2) 0.59741(13) 0.0173(6) Uani 1 1 d . . . . .
C17 C 0.8384(3) 0.3725(2) 0.61135(14) 0.0220(7) Uani 1 1 d . . . . .
H17 H 0.853990 0.353556 0.649248 0.026 Uiso 1 1 calc R U . . .
C18 C 0.8936(3) 0.3305(2) 0.57164(15) 0.0253(7) Uani 1 1 d . . . . .
H18 H 0.947495 0.282871 0.581918 0.030 Uiso 1 1 calc R U . . .
C19 C 0.8712(3) 0.3576(2) 0.51494(15) 0.0249(7) Uani 1 1 d . . . . .
H19 H 0.910385 0.327906 0.487385 0.030 Uiso 1 1 calc R U . . .
C20 C 0.7940(3) 0.4258(2) 0.49942(14) 0.0204(6) Uani 1 1 d . . . . .
H20 H 0.780609 0.443422 0.461199 0.025 Uiso 1 1 calc R U . . .
C21 C 0.7331(3) 0.4712(2) 0.53978(12) 0.0154(6) Uani 1 1 d . . . . .
C22 C 0.7216(3) 0.8184(2) 0.61465(12) 0.0156(6) Uani 1 1 d . . . . .
C23 C 0.6609(3) 0.8605(2) 0.65431(13) 0.0187(6) Uani 1 1 d . . . . .
H23 H 0.604530 0.905940 0.642938 0.022 Uiso 1 1 calc R U . . .
C24 C 0.6821(3) 0.8364(2) 0.71029(13) 0.0229(7) Uani 1 1 d . . . . .
H24 H 0.641040 0.865371 0.737426 0.027 Uiso 1 1 calc R U . . .
C25 C 0.7642(3) 0.7693(2) 0.72617(13) 0.0231(7) Uani 1 1 d . . . . .
H25 H 0.780185 0.752981 0.764517 0.028 Uiso 1 1 calc R U . . .
C26 C 0.8228(3) 0.7261(2) 0.68682(13) 0.0199(6) Uani 1 1 d . . . . .
H26 H 0.878271 0.680181 0.698591 0.024 Uiso 1 1 calc R U . . .
C27 C 0.8023(2) 0.7484(2) 0.62995(12) 0.0159(6) Uani 1 1 d . . . . .
C28 C 0.6816(2) 0.9264(2) 0.54326(12) 0.0154(6) Uani 1 1 d . . . . .
H28 H 0.684951 0.971201 0.571873 0.019 Uiso 1 1 calc R U . . .
C29 C 0.6535(3) 0.95442(19) 0.48452(12) 0.0147(6) Uani 1 1 d . . . . .
C30 C 0.5571(3) 0.9161(2) 0.45131(12) 0.0155(6) Uani 1 1 d . . . . .
C31 C 0.4767(3) 0.8548(2) 0.47273(13) 0.0167(6) Uani 1 1 d . . . . .
H31 H 0.488285 0.838283 0.511156 0.020 Uiso 1 1 calc R U . . .
C32 C 0.3837(3) 0.8196(2) 0.43916(13) 0.0195(6) Uani 1 1 d . . . . .
H32 H 0.331417 0.779221 0.454439 0.023 Uiso 1 1 calc R U . . .
C33 C 0.3649(3) 0.8431(2) 0.38172(14) 0.0221(7) Uani 1 1 d . . . . .
H33 H 0.300493 0.817752 0.358601 0.027 Uiso 1 1 calc R U . . .
C34 C 0.4385(3) 0.9016(2) 0.35936(13) 0.0196(6) Uani 1 1 d . . . . .
H34 H 0.424820 0.916313 0.320691 0.024 Uiso 1 1 calc R U . . .
C35 C 0.5357(3) 0.9412(2) 0.39303(13) 0.0169(6) Uani 1 1 d . . . . .
C36 C 0.6087(3) 1.0044(2) 0.37186(13) 0.0190(6) Uani 1 1 d . . . . .
H36 H 0.594432 1.020599 0.333431 0.023 Uiso 1 1 calc R U . . .
C37 C 0.7022(3) 1.0451(2) 0.40486(13) 0.0170(6) Uani 1 1 d . . . . .
C38 C 0.7261(3) 1.01948(19) 0.46266(12) 0.0156(6) Uani 1 1 d . . . . .
C39 C 0.8266(3) 1.0573(2) 0.49469(14) 0.0217(7) Uani 1 1 d . . . . .
H39 H 0.845267 1.039968 0.532737 0.026 Uiso 1 1 calc R U . . .
C40 C 0.8960(3) 1.1178(2) 0.47141(15) 0.0255(7) Uani 1 1 d . . . . .
H40 H 0.962407 1.142381 0.493470 0.031 Uiso 1 1 calc R U . . .
C41 C 0.8708(3) 1.1448(2) 0.41471(15) 0.0266(7) Uani 1 1 d . . . . .
H41 H 0.919793 1.187423 0.399127 0.032 Uiso 1 1 calc R U . . .
C42 C 0.7762(3) 1.1095(2) 0.38253(14) 0.0222(7) Uani 1 1 d . . . . .
H42 H 0.759571 1.128321 0.344645 0.027 Uiso 1 1 calc R U . . .
Cl1 Cl 1.01893(8) 0.51998(6) 0.71735(4) 0.0325(2) Uani 1 1 d . . . . .
Cl2 Cl 1.16777(8) 0.62726(6) 0.65381(4) 0.03007(19) Uani 1 1 d . . . . .
Cl3 Cl 1.15657(9) 0.43307(6) 0.64021(4) 0.0375(2) Uani 1 1 d . . . . .
C43 C 0.9700(3) 0.9400(2) 0.32662(14) 0.0254(7) Uani 1 1 d . . . . .
H43 H 0.929904 0.935470 0.361223 0.031 Uiso 1 1 calc R U . . .
C44 C 1.0771(3) 0.5307(2) 0.65270(13) 0.0206(6) Uani 1 1 d . . . . .
H44 H 1.011319 0.537764 0.622014 0.025 Uiso 1 1 calc R U . . .
Cl4 Cl 1.08573(9) 1.01872(8) 0.33834(4) 0.0429(3) Uani 1 1 d . . . . .
Cl5 Cl 1.02457(8) 0.83195(6) 0.31123(4) 0.0349(2) Uani 1 1 d . . . . .
Cl6 Cl 0.86838(7) 0.97700(6) 0.27076(3) 0.02587(17) Uani 1 1 d . . . . .

loop_
_atom_site_aniso_label
_atom_site_aniso_U_11
_atom_site_aniso_U_22
_atom_site_aniso_U_33
_atom_site_aniso_U_23
_atom_site_aniso_U_13
_atom_site_aniso_U_12
Zn1 0.01403(15) 0.01253(15) 0.01394(16) -0.00057(13) 0.00112(12) -0.00051(13)
S1 0.0156(3) 0.0157(3) 0.0164(3) 0.0000(3) 0.0033(3) -0.0023(3)
N1 0.0111(11) 0.0141(12) 0.0157(12) 0.0005(10) 0.0014(10) -0.0004(9)
N2 0.0125(11) 0.0157(12) 0.0125(11) -0.0001(9) -0.0011(9) 0.0001(9)
C1 0.0173(14) 0.0111(13) 0.0149(14) -0.0006(11) 0.0024(11) 0.0034(11)
S2 0.0146(3) 0.0166(3) 0.0186(4) 0.0014(3) -0.0002(3) 0.0020(3)
C2 0.0155(13) 0.0122(13) 0.0163(14) -0.0017(11) 0.0040(11) 0.0018(11)
C3 0.0244(16) 0.0180(15) 0.0183(15) 0.0025(12) 0.0055(13) 0.0020(12)
C4 0.0300(17) 0.0215(16) 0.0151(15) 0.0026(12) 0.0019(13) 0.0045(13)
C5 0.0215(16) 0.0209(16) 0.0209(16) -0.0029(13) -0.0043(13) 0.0030(12)
C6 0.0157(14) 0.0151(14) 0.0193(15) -0.0008(12) -0.0016(12) 0.0004(11)
C7 0.0141(13) 0.0133(13) 0.0173(14) -0.0026(11) 0.0022(11) -0.0011(11)
C8 0.0156(13) 0.0118(13) 0.0173(14) -0.0007(11) 0.0012(12) -0.0049(11)
C9 0.0148(13) 0.0136(13) 0.0175(14) -0.0005(11) 0.0026(12) -0.0048(11)
C10 0.0181(14) 0.0150(14) 0.0223(16) 0.0009(12) 0.0035(13) -0.0024(11)
C11 0.0218(16) 0.0152(14) 0.0301(18) 0.0005(13) 0.0079(14) 0.0019(12)
C12 0.0222(16) 0.0285(17) 0.0247(17) -0.0037(14) 0.0113(14) -0.0014(13)
C13 0.0238(16) 0.0234(16) 0.0195(15) -0.0009(13) 0.0068(13) -0.0049(13)
C14 0.0155(14) 0.0172(14) 0.0176(15) -0.0014(12) 0.0037(12) -0.0052(11)
C15 0.0188(14) 0.0195(15) 0.0152(14) 0.0027(12) -0.0001(12) -0.0053(12)
C16 0.0172(14) 0.0166(14) 0.0175(15) 0.0024(12) -0.0005(12) -0.0034(11)
C17 0.0222(16) 0.0208(16) 0.0220(16) 0.0040(13) -0.0014(13) 0.0014(13)
C18 0.0215(16) 0.0225(16) 0.0317(18) 0.0037(14) 0.0023(14) 0.0046(13)
C19 0.0264(17) 0.0213(16) 0.0281(18) 0.0005(14) 0.0082(14) 0.0047(13)
C20 0.0241(16) 0.0178(15) 0.0200(15) -0.0002(12) 0.0048(13) 0.0003(12)
C21 0.0150(13) 0.0147(14) 0.0163(14) 0.0000(11) 0.0011(11) -0.0028(11)
C22 0.0179(14) 0.0136(14) 0.0144(14) 0.0010(11) -0.0020(12) -0.0028(11)
C23 0.0204(15) 0.0185(15) 0.0167(15) -0.0015(12) 0.0001(12) -0.0001(12)
C24 0.0291(17) 0.0230(16) 0.0164(15) -0.0018(13) 0.0024(13) -0.0015(13)
C25 0.0291(17) 0.0258(17) 0.0131(14) 0.0035(12) -0.0036(13) -0.0032(13)
C26 0.0215(15) 0.0187(15) 0.0181(15) 0.0052(12) -0.0028(13) -0.0019(12)
C27 0.0135(13) 0.0162(13) 0.0174(14) -0.0013(12) -0.0009(11) -0.0014(11)
C28 0.0145(13) 0.0154(14) 0.0162(14) -0.0018(11) 0.0009(11) 0.0000(11)
C29 0.0174(14) 0.0094(13) 0.0173(14) -0.0006(11) 0.0017(12) 0.0054(11)
C30 0.0165(14) 0.0141(14) 0.0160(14) -0.0014(11) 0.0021(12) 0.0033(11)
C31 0.0176(14) 0.0156(14) 0.0169(15) 0.0003(11) 0.0014(12) 0.0019(11)
C32 0.0187(15) 0.0153(14) 0.0257(16) 0.0001(12) 0.0076(13) 0.0009(12)
C33 0.0193(15) 0.0211(16) 0.0247(17) -0.0051(13) -0.0036(13) -0.0005(12)
C34 0.0225(15) 0.0209(15) 0.0147(14) -0.0036(12) -0.0013(12) 0.0044(12)
C35 0.0182(14) 0.0150(14) 0.0174(15) -0.0017(11) 0.0016(12) 0.0043(11)
C36 0.0222(15) 0.0209(15) 0.0137(14) 0.0028(12) 0.0014(12) 0.0057(12)
C37 0.0186(14) 0.0124(14) 0.0205(15) -0.0005(11) 0.0040(12) 0.0039(11)
C38 0.0181(14) 0.0109(13) 0.0178(14) -0.0013(11) 0.0022(12) 0.0035(11)
C39 0.0250(16) 0.0179(15) 0.0211(16) -0.0009(13) -0.0025(13) 0.0018(13)
C40 0.0211(16) 0.0212(16) 0.0332(19) -0.0026(14) -0.0002(14) -0.0035(13)
C41 0.0268(17) 0.0209(16) 0.0333(19) 0.0042(14) 0.0084(15) -0.0026(13)
C42 0.0268(17) 0.0188(15) 0.0220(16) 0.0057(13) 0.0072(14) 0.0030(13)
Cl1 0.0395(5) 0.0367(5) 0.0232(4) 0.0041(4) 0.0117(4) 0.0091(4)
Cl2 0.0286(4) 0.0293(4) 0.0315(4) -0.0005(4) 0.0000(4) -0.0034(3)
Cl3 0.0408(5) 0.0278(5) 0.0464(6) -0.0035(4) 0.0155(4) 0.0139(4)
C43 0.0224(16) 0.0315(18) 0.0224(17) 0.0054(14) 0.0025(14) -0.0020(14)
C44 0.0218(15) 0.0204(15) 0.0203(16) 0.0001(12) 0.0045(13) 0.0068(12)
Cl4 0.0336(5) 0.0525(6) 0.0397(5) 0.0072(5) -0.0071(4) -0.0197(5)
Cl5 0.0364(5) 0.0356(5) 0.0344(5) 0.0130(4) 0.0114(4) 0.0107(4)
Cl6 0.0245(4) 0.0278(4) 0.0244(4) 0.0032(3) -0.0006(3) 0.0002(3)

loop_
_atom_type_symbol
_atom_type_description
_atom_type_scat_dispersion_real
_atom_type_scat_dispersion_imag
_atom_type_scat_source
C C 0.0033 0.0016 'International Tables Vol C Tables 4.2.6.8 and 6.1.1.4'
H H 0.0000 0.0000 'International Tables Vol C Tables 4.2.6.8 and 6.1.1.4'
Cl Cl 0.1484 0.1585 'International Tables Vol C Tables 4.2.6.8 and 6.1.1.4'
N N 0.0061 0.0033 'International Tables Vol C Tables 4.2.6.8 and 6.1.1.4'
S S 0.1246 0.1234 'International Tables Vol C Tables 4.2.6.8 and 6.1.1.4'
Zn Zn 0.2839 1.4301 'International Tables Vol C Tables 4.2.6.8 and 6.1.1.4'

loop_
_geom_angle_atom_site_label_1
_geom_angle_atom_site_label_2
_geom_angle_atom_site_label_3
_geom_angle
_geom_angle_site_symmetry_1
_geom_angle_site_symmetry_3
_geom_angle_publ_flag
N1 Zn1 N2 122.02(9) . . ?
N1 Zn1 S1 87.88(7) . . ?
N2 Zn1 S1 116.22(7) . . ?
N1 Zn1 S2 118.38(7) . . ?
N2 Zn1 S2 87.29(7) . . ?
S1 Zn1 S2 129.08(3) . . ?
C2 S1 Zn1 95.42(10) . . ?
C7 N1 C1 118.8(3) . . ?
C7 N1 Zn1 124.0(2) . . ?
C1 N1 Zn1 112.82(18) . . ?
C28 N2 C22 119.7(3) . . ?
C28 N2 Zn1 123.4(2) . . ?
C22 N2 Zn1 113.33(18) . . ?
C6 C1 C2 121.4(3) . . ?
C6 C1 N1 120.4(3) . . ?
C2 C1 N1 118.2(3) . . ?
C27 S2 Zn1 96.03(10) . . ?
C1 C2 C3 117.2(3) . . ?
C1 C2 S1 122.4(2) . . ?
C3 C2 S1 120.4(2) . . ?
C4 C3 C2 121.3(3) . . ?
C4 C3 H3 119.3 . . ?
C2 C3 H3 119.3 . . ?
C3 C4 C5 120.6(3) . . ?
C3 C4 H4 119.7 . . ?
C5 C4 H4 119.7 . . ?
C6 C5 C4 119.5(3) . . ?
C6 C5 H5 120.3 . . ?
C4 C5 H5 120.3 . . ?
C5 C6 C1 119.9(3) . . ?
C5 C6 H6 120.0 . . ?
C1 C6 H6 120.0 . . ?
N1 C7 C8 121.9(3) . . ?
N1 C7 H7 119.0 . . ?
C8 C7 H7 119.0 . . ?
C9 C8 C21 121.3(3) . . ?
C9 C8 C7 120.9(3) . . ?
C21 C8 C7 117.8(3) . . ?
C8 C9 C10 123.4(3) . . ?
C8 C9 C14 119.0(3) . . ?
C10 C9 C14 117.5(3) . . ?
C11 C10 C9 121.4(3) . . ?
C11 C10 H10 119.3 . . ?
C9 C10 H10 119.3 . . ?
C10 C11 C12 120.6(3) . . ?
C10 C11 H11 119.7 . . ?
C12 C11 H11 119.7 . . ?
C13 C12 C11 120.1(3) . . ?
C13 C12 H12 120.0 . . ?
C11 C12 H12 120.0 . . ?
C12 C13 C14 121.3(3) . . ?
C12 C13 H13 119.3 . . ?
C14 C13 H13 119.3 . . ?
C15 C14 C13 122.0(3) . . ?
C15 C14 C9 119.1(3) . . ?
C13 C14 C9 118.9(3) . . ?
C16 C15 C14 122.0(3) . . ?
C16 C15 H15 119.0 . . ?
C14 C15 H15 119.0 . . ?
C15 C16 C17 121.9(3) . . ?
C15 C16 C21 119.5(3) . . ?
C17 C16 C21 118.6(3) . . ?
C18 C17 C16 121.4(3) . . ?
C18 C17 H17 119.3 . . ?
C16 C17 H17 119.3 . . ?
C17 C18 C19 120.2(3) . . ?
C17 C18 H18 119.9 . . ?
C19 C18 H18 119.9 . . ?
C20 C19 C18 120.7(3) . . ?
C20 C19 H19 119.7 . . ?
C18 C19 H19 119.7 . . ?
C19 C20 C21 121.0(3) . . ?
C19 C20 H20 119.5 . . ?
C21 C20 H20 119.5 . . ?
C8 C21 C20 122.8(3) . . ?
C8 C21 C16 118.9(3) . . ?
C20 C21 C16 118.2(3) . . ?
C23 C22 C27 121.1(3) . . ?
C23 C22 N2 121.0(3) . . ?
C27 C22 N2 117.9(3) . . ?
C24 C23 C22 120.4(3) . . ?
C24 C23 H23 119.8 . . ?
C22 C23 H23 119.8 . . ?
C23 C24 C25 119.1(3) . . ?
C23 C24 H24 120.5 . . ?
C25 C24 H24 120.5 . . ?
C26 C25 C24 120.7(3) . . ?
C26 C25 H25 119.7 . . ?
C24 C25 H25 119.7 . . ?
C25 C26 C27 121.5(3) . . ?
C25 C26 H26 119.3 . . ?
C27 C26 H26 119.3 . . ?
C26 C27 C22 117.3(3) . . ?
C26 C27 S2 120.8(2) . . ?
C22 C27 S2 122.0(2) . . ?
N2 C28 C29 121.7(3) . . ?
N2 C28 H28 119.2 . . ?
C29 C28 H28 119.2 . . ?
C30 C29 C38 121.5(3) . . ?
C30 C29 C28 120.2(3) . . ?
C38 C29 C28 118.3(3) . . ?
C29 C30 C31 123.3(3) . . ?
C29 C30 C35 118.8(3) . . ?
C31 C30 C35 117.9(3) . . ?
C32 C31 C30 121.5(3) . . ?
C32 C31 H31 119.3 . . ?
C30 C31 H31 119.3 . . ?
C31 C32 C33 120.3(3) . . ?
C31 C32 H32 119.9 . . ?
C33 C32 H32 119.9 . . ?
C34 C33 C32 120.5(3) . . ?
C34 C33 H33 119.7 . . ?
C32 C33 H33 119.7 . . ?
C33 C34 C35 121.1(3) . . ?
C33 C34 H34 119.4 . . ?
C35 C34 H34 119.4 . . ?
C36 C35 C34 122.3(3) . . ?
C36 C35 C30 119.0(3) . . ?
C34 C35 C30 118.7(3) . . ?
C35 C36 C37 122.6(3) . . ?
C35 C36 H36 118.7 . . ?
C37 C36 H36 118.7 . . ?
C36 C37 C42 121.9(3) . . ?
C36 C37 C38 119.1(3) . . ?
C42 C37 C38 119.0(3) . . ?
C29 C38 C39 122.8(3) . . ?
C29 C38 C37 118.9(3) . . ?
C39 C38 C37 118.2(3) . . ?
C40 C39 C38 120.8(3) . . ?
C40 C39 H39 119.6 . . ?
C38 C39 H39 119.6 . . ?
C39 C40 C41 121.0(3) . . ?
C39 C40 H40 119.5 . . ?
C41 C40 H40 119.5 . . ?
C42 C41 C40 120.1(3) . . ?
C42 C41 H41 120.0 . . ?
C40 C41 H41 120.0 . . ?
C41 C42 C37 120.9(3) . . ?
C41 C42 H42 119.5 . . ?
C37 C42 H42 119.5 . . ?
Cl6 C43 Cl4 109.99(18) . . ?
Cl6 C43 Cl5 109.85(19) . . ?
Cl4 C43 Cl5 110.13(19) . . ?
Cl6 C43 H43 108.9 . . ?
Cl4 C43 H43 108.9 . . ?
Cl5 C43 H43 108.9 . . ?
Cl3 C44 Cl2 110.13(17) . . ?
Cl3 C44 Cl1 109.67(17) . . ?
Cl2 C44 Cl1 110.08(18) . . ?
Cl3 C44 H44 109.0 . . ?
Cl2 C44 H44 109.0 . . ?
Cl1 C44 H44 109.0 . . ?

loop_
_geom_bond_atom_site_label_1
_geom_bond_atom_site_label_2
_geom_bond_distance
_geom_bond_site_symmetry_2
_geom_bond_publ_flag
Zn1 N1 2.085(2) . ?
Zn1 N2 2.092(2) . ?
Zn1 S1 2.2744(8) . ?
Zn1 S2 2.2763(8) . ?
S1 C2 1.762(3) . ?
N1 C7 1.289(4) . ?
N1 C1 1.433(4) . ?
N2 C28 1.282(4) . ?
N2 C22 1.430(4) . ?
C1 C6 1.398(4) . ?
C1 C2 1.398(4) . ?
S2 C27 1.760(3) . ?
C2 C3 1.408(4) . ?
C3 C4 1.377(5) . ?
C3 H3 0.9500 . ?
C4 C5 1.390(5) . ?
C4 H4 0.9500 . ?
C5 C6 1.385(4) . ?
C5 H5 0.9500 . ?
C6 H6 0.9500 . ?
C7 C8 1.467(4) . ?
C7 H7 0.9500 . ?
C8 C9 1.409(4) . ?
C8 C21 1.413(4) . ?
C9 C10 1.430(4) . ?
C9 C14 1.442(4) . ?
C10 C11 1.358(4) . ?
C10 H10 0.9500 . ?
C11 C12 1.419(5) . ?
C11 H11 0.9500 . ?
C12 C13 1.357(5) . ?
C12 H12 0.9500 . ?
C13 C14 1.422(4) . ?
C13 H13 0.9500 . ?
C14 C15 1.399(4) . ?
C15 C16 1.392(4) . ?
C15 H15 0.9500 . ?
C16 C17 1.426(4) . ?
C16 C21 1.436(4) . ?
C17 C18 1.357(5) . ?
C17 H17 0.9500 . ?
C18 C19 1.415(5) . ?
C18 H18 0.9500 . ?
C19 C20 1.364(4) . ?
C19 H19 0.9500 . ?
C20 C21 1.428(4) . ?
C20 H20 0.9500 . ?
C22 C23 1.392(4) . ?
C22 C27 1.408(4) . ?
C23 C24 1.386(4) . ?
C23 H23 0.9500 . ?
C24 C25 1.390(5) . ?
C24 H24 0.9500 . ?
C25 C26 1.380(5) . ?
C25 H25 0.9500 . ?
C26 C27 1.399(4) . ?
C26 H26 0.9500 . ?
C28 C29 1.471(4) . ?
C28 H28 0.9500 . ?
C29 C30 1.409(4) . ?
C29 C38 1.412(4) . ?
C30 C31 1.430(4) . ?
C30 C35 1.443(4) . ?
C31 C32 1.367(4) . ?
C31 H31 0.9500 . ?
C32 C33 1.416(4) . ?
C32 H32 0.9500 . ?
C33 C34 1.362(5) . ?
C33 H33 0.9500 . ?
C34 C35 1.428(4) . ?
C34 H34 0.9500 . ?
C35 C36 1.389(4) . ?
C36 C37 1.396(4) . ?
C36 H36 0.9500 . ?
C37 C42 1.422(4) . ?
C37 C38 1.436(4) . ?
C38 C39 1.427(4) . ?
C39 C40 1.360(5) . ?
C39 H39 0.9500 . ?
C40 C41 1.417(5) . ?
C40 H40 0.9500 . ?
C41 C42 1.363(5) . ?
C41 H41 0.9500 . ?
C42 H42 0.9500 . ?
Cl1 C44 1.770(3) . ?
Cl2 C44 1.761(3) . ?
Cl3 C44 1.748(3) . ?
C43 Cl6 1.762(3) . ?
C43 Cl4 1.763(3) . ?
C43 Cl5 1.765(4) . ?
C43 H43 1.0000 . ?
C44 H44 1.0000 . ?

loop_
_geom_hbond_atom_site_label_D
_geom_hbond_atom_site_label_H
_geom_hbond_atom_site_label_A
_geom_hbond_distance_DH
_geom_hbond_distance_HA
_geom_hbond_distance_DA
_geom_hbond_angle_DHA
_geom_hbond_site_symmetry_A
_geom_hbond_publ_flag
C3 H3 Cl6 0.95 2.93 3.877(3) 172.0 . yes
C26 H26 Cl1 0.95 2.87 3.802(3) 168.5 . yes
C43 H43 S1 1.00 2.81 3.630(3) 139.1 . yes
C44 H44 S2 1.00 2.86 3.608(3) 132.5 . yes

loop_
_geom_torsion_atom_site_label_1
_geom_torsion_atom_site_label_2
_geom_torsion_atom_site_label_3
_geom_torsion_atom_site_label_4
_geom_torsion
_geom_torsion_site_symmetry_1
_geom_torsion_site_symmetry_2
_geom_torsion_site_symmetry_3
_geom_torsion_site_symmetry_4
_geom_torsion_publ_flag
C7 N1 C1 C6 36.3(4) . . . . ?
Zn1 N1 C1 C6 -166.1(2) . . . . ?
C7 N1 C1 C2 -143.9(3) . . . . ?
Zn1 N1 C1 C2 13.6(3) . . . . ?
C6 C1 C2 C3 -2.2(4) . . . . ?
N1 C1 C2 C3 178.0(3) . . . . ?
C6 C1 C2 S1 180.0(2) . . . . ?
N1 C1 C2 S1 0.2(4) . . . . ?
Zn1 S1 C2 C1 -11.8(2) . . . . ?
Zn1 S1 C2 C3 170.5(2) . . . . ?
C1 C2 C3 C4 0.1(4) . . . . ?
S1 C2 C3 C4 177.9(2) . . . . ?
C2 C3 C4 C5 1.2(5) . . . . ?
C3 C4 C5 C6 -0.4(5) . . . . ?
C4 C5 C6 C1 -1.7(5) . . . . ?
C2 C1 C6 C5 3.1(4) . . . . ?
N1 C1 C6 C5 -177.1(3) . . . . ?
C1 N1 C7 C8 -178.0(3) . . . . ?
Zn1 N1 C7 C8 27.1(4) . . . . ?
N1 C7 C8 C9 53.1(4) . . . . ?
N1 C7 C8 C21 -124.4(3) . . . . ?
C21 C8 C9 C10 -172.6(3) . . . . ?
C7 C8 C9 C10 10.0(4) . . . . ?
C21 C8 C9 C14 4.3(4) . . . . ?
C7 C8 C9 C14 -173.1(3) . . . . ?
C8 C9 C10 C11 178.3(3) . . . . ?
C14 C9 C10 C11 1.4(4) . . . . ?
C9 C10 C11 C12 1.4(5) . . . . ?
C10 C11 C12 C13 -2.3(5) . . . . ?
C11 C12 C13 C14 0.2(5) . . . . ?
C12 C13 C14 C15 -176.5(3) . . . . ?
C12 C13 C14 C9 2.6(5) . . . . ?
C8 C9 C14 C15 -1.2(4) . . . . ?
C10 C9 C14 C15 175.8(3) . . . . ?
C8 C9 C14 C13 179.6(3) . . . . ?
C10 C9 C14 C13 -3.4(4) . . . . ?
C13 C14 C15 C16 176.4(3) . . . . ?
C9 C14 C15 C16 -2.8(4) . . . . ?
C14 C15 C16 C17 -177.8(3) . . . . ?
C14 C15 C16 C21 3.7(4) . . . . ?
C15 C16 C17 C18 -177.4(3) . . . . ?
C21 C16 C17 C18 1.1(5) . . . . ?
C16 C17 C18 C19 -0.2(5) . . . . ?
C17 C18 C19 C20 -0.1(5) . . . . ?
C18 C19 C20 C21 -0.5(5) . . . . ?
C9 C8 C21 C20 179.2(3) . . . . ?
C7 C8 C21 C20 -3.3(4) . . . . ?
C9 C8 C21 C16 -3.4(4) . . . . ?
C7 C8 C21 C16 174.1(3) . . . . ?
C19 C20 C21 C8 178.8(3) . . . . ?
C19 C20 C21 C16 1.4(4) . . . . ?
C15 C16 C21 C8 -0.6(4) . . . . ?
C17 C16 C21 C8 -179.2(3) . . . . ?
C15 C16 C21 C20 176.9(3) . . . . ?
C17 C16 C21 C20 -1.6(4) . . . . ?
C28 N2 C22 C23 36.9(4) . . . . ?
Zn1 N2 C22 C23 -163.7(2) . . . . ?
C28 N2 C22 C27 -144.9(3) . . . . ?
Zn1 N2 C22 C27 14.6(3) . . . . ?
C27 C22 C23 C24 2.4(5) . . . . ?
N2 C22 C23 C24 -179.3(3) . . . . ?
C22 C23 C24 C25 -0.4(5) . . . . ?
C23 C24 C25 C26 -0.9(5) . . . . ?
C24 C25 C26 C27 0.3(5) . . . . ?
C25 C26 C27 C22 1.6(4) . . . . ?
C25 C26 C27 S2 -179.1(2) . . . . ?
C23 C22 C27 C26 -3.0(4) . . . . ?
N2 C22 C27 C26 178.8(3) . . . . ?
C23 C22 C27 S2 177.8(2) . . . . ?
N2 C22 C27 S2 -0.5(4) . . . . ?
Zn1 S2 C27 C26 169.1(2) . . . . ?
Zn1 S2 C27 C22 -11.7(3) . . . . ?
C22 N2 C28 C29 -176.3(3) . . . . ?
Zn1 N2 C28 C29 26.4(4) . . . . ?
N2 C28 C29 C30 57.4(4) . . . . ?
N2 C28 C29 C38 -122.0(3) . . . . ?
C38 C29 C30 C31 -175.5(3) . . . . ?
C28 C29 C30 C31 5.0(4) . . . . ?
C38 C29 C30 C35 2.8(4) . . . . ?
C28 C29 C30 C35 -176.6(3) . . . . ?
C29 C30 C31 C32 179.5(3) . . . . ?
C35 C30 C31 C32 1.2(4) . . . . ?
C30 C31 C32 C33 0.2(4) . . . . ?
C31 C32 C33 C34 -0.7(5) . . . . ?
C32 C33 C34 C35 -0.4(5) . . . . ?
C33 C34 C35 C36 -176.8(3) . . . . ?
C33 C34 C35 C30 1.8(4) . . . . ?
C29 C30 C35 C36 -1.9(4) . . . . ?
C31 C30 C35 C36 176.5(3) . . . . ?
C29 C30 C35 C34 179.4(3) . . . . ?
C31 C30 C35 C34 -2.1(4) . . . . ?
C34 C35 C36 C37 178.4(3) . . . . ?
C30 C35 C36 C37 -0.2(4) . . . . ?
C35 C36 C37 C42 179.9(3) . . . . ?
C35 C36 C37 C38 1.5(4) . . . . ?
C30 C29 C38 C39 -177.9(3) . . . . ?
C28 C29 C38 C39 1.6(4) . . . . ?
C30 C29 C38 C37 -1.6(4) . . . . ?
C28 C29 C38 C37 177.9(3) . . . . ?
C36 C37 C38 C29 -0.6(4) . . . . ?
C42 C37 C38 C29 -179.0(3) . . . . ?
C36 C37 C38 C39 175.9(3) . . . . ?
C42 C37 C38 C39 -2.6(4) . . . . ?
C29 C38 C39 C40 178.0(3) . . . . ?
C37 C38 C39 C40 1.7(4) . . . . ?
C38 C39 C40 C41 -0.2(5) . . . . ?
C39 C40 C41 C42 -0.4(5) . . . . ?
C40 C41 C42 C37 -0.5(5) . . . . ?
C36 C37 C42 C41 -176.4(3) . . . . ?
C38 C37 C42 C41 2.0(5) . . . . ?
